data_4078340
loop_
_publ_author_name
'\<St\<epni\<cka, Petr'
'Gyepes, R\'obert'
'Lavastre, Olivier'
'Dixneuf, Pierre H.'

_publ_section_title
;
 Ferrocene-Containing (\h6-Hexamethylbenzene)ruthenium(II)
 Methoxycarbenes:&#x00A0; Synthesis, Structure, and Electrochemistry
;
_journal_issue 23
_journal_name_full Organometallics
_journal_page_first 5089
_journal_paper_doi 10.1021/om970478k
_journal_volume 16
_journal_year 1997
_chemical_formula_structural
'[(C6(CH3)6Ru(C(OCH3)CH2((C5H4)Fe(C5H5)))((.eta.5-C5H4P(C6H5)2)Fe(.eta.5-C5H4CO2H))(Cl)]PF6 * CH2Cl2'
_chemical_formula_sum 'C49 H53 Cl3 F6 Fe2 O3 P2 Ru'
_chemical_formula_weight 1184.97
_chemical_name_systematic
; 
 ? 
;
_space_group_IT_number 2
_symmetry_cell_setting triclinic
_symmetry_space_group_name_Hall '-P 1'
_symmetry_space_group_name_H-M 'P -1'
_atom_sites_solution_hydrogens geom
_atom_sites_solution_primary direct
_atom_sites_solution_secondary difmap
_audit_creation_method SHELXL
_cell_angle_alpha 104.11(1)
_cell_angle_beta 99.663(8)
_cell_angle_gamma 93.773(9)
_cell_formula_units_Z 2
_cell_length_a 12.072(1)
_cell_length_b 14.470(2)
_cell_length_c 14.999(2)
_cell_measurement_reflns_used 25
_cell_measurement_temperature 296(2)
_cell_measurement_theta_max 12.8
_cell_measurement_theta_min 12.0
_cell_volume 2489.3(5)
_computing_cell_refinement 'PC CAD4 (Enraf-Nonius)'
_computing_data_collection 'PC CAD4 (Enraf-Nonius)'
_computing_data_reduction 'JANA-96 (Petricek, 1996)'
_computing_structure_refinement 'SHELXL-93 (Sheldrick, 1993)'
_computing_structure_solution 'SIR-92 (Giacovazzo, 1994)'
_diffrn_ambient_temperature 293(2)
_diffrn_measurement_device CAD4-MACHIII
_diffrn_measurement_method 'theta-2theta, plate'
_diffrn_radiation_monochromator graphite
_diffrn_radiation_source 'fine-focus sealed tube'
_diffrn_radiation_type MoK\a
_diffrn_radiation_wavelength 0.71073
_diffrn_reflns_av_R_equivalents 0.2169
_diffrn_reflns_av_sigmaI/netI 0.1496
_diffrn_reflns_limit_h_max 13
_diffrn_reflns_limit_h_min 0
_diffrn_reflns_limit_k_max 15
_diffrn_reflns_limit_k_min -15
_diffrn_reflns_limit_l_max 15
_diffrn_reflns_limit_l_min -16
_diffrn_reflns_number 6941
_diffrn_reflns_theta_max 22.98
_diffrn_reflns_theta_min 1.43
_diffrn_standards_decay_% 2.9
_diffrn_standards_interval_time 3600
_diffrn_standards_number 3
_exptl_absorpt_coefficient_mu 1.163
_exptl_absorpt_correction_type none
_exptl_crystal_colour orange-red
_exptl_crystal_density_diffrn 1.581
_exptl_crystal_description plate
_exptl_crystal_F_000 1204
_exptl_crystal_size_max 0.3
_exptl_crystal_size_mid 0.2
_exptl_crystal_size_min 0.05
_refine_diff_density_max 1.109
_refine_diff_density_min -0.820
_refine_diff_density_rms 0.113
_refine_ls_extinction_method none
_refine_ls_goodness_of_fit_all 1.034
_refine_ls_goodness_of_fit_obs 1.143
_refine_ls_hydrogen_treatment fixed
_refine_ls_matrix_type full
_refine_ls_number_parameters 584
_refine_ls_number_reflns 6909
_refine_ls_number_restraints 0
_refine_ls_restrained_S_all 1.035
_refine_ls_restrained_S_obs 1.143
_refine_ls_R_factor_all 0.1749
_refine_ls_R_factor_obs 0.0693
_refine_ls_shift/esd_max 0.000
_refine_ls_shift/esd_mean 0.000
_refine_ls_structure_factor_coef Fsqd
_refine_ls_weighting_details 'w=1/[\s^2^(Fo^2^)+(0.0895P)^2^+8.6931P] where P=(Fo^2^+2Fc^2^)/3'
_refine_ls_weighting_scheme calc
_refine_ls_wR_factor_all 0.2080
_refine_ls_wR_factor_obs 0.1630
_reflns_number_observed 3725
_reflns_number_total 6910
_reflns_observed_criterion >2sigma(I)
_cod_data_source_file om5089.cif
_cod_data_source_block ruka
_cod_depositor_comments
;
The following automatic conversions were performed:

'_refine_ls_weighting_scheme' value 'calc
w=1/[\s^2^(Fo^2^)+(0.0895P)^2^+8.6931P] where P=(Fo^2^+2Fc^2^)/3' was
changed to 'calc'. New tag '_refine_ls_weighting_details' was
created. The value of the new tag was set to
'w=1/[\s^2^(Fo^2^)+(0.0895P)^2^+8.6931P] where P=(Fo^2^+2Fc^2^)/3'.

Automatic conversion script
Id: cif_fix_values 3143 2015-03-26 13:38:13Z robertas 
;
_cod_original_sg_symbol_H-M P-1
_cod_database_code 4078340

loop_
_symmetry_equiv_pos_as_xyz
'x, y, z'
'-x, -y, -z'

loop_
_atom_site_aniso_label
_atom_site_aniso_U_11
_atom_site_aniso_U_22
_atom_site_aniso_U_33
_atom_site_aniso_U_23
_atom_site_aniso_U_13
_atom_site_aniso_U_12
Ru 0.0382(5) 0.0467(6) 0.0320(5) 0.0162(4) 0.0084(4) 0.0086(4)
Fe1 0.0648(12) 0.0435(11) 0.0471(11) 0.0170(9) 0.0042(9) 0.0048(9)
Fe2 0.120(2) 0.084(2) 0.126(2) 0.062(2) 0.087(2) 0.0501(15)
Cl 0.055(2) 0.061(2) 0.035(2) 0.0137(14) 0.0092(14) 0.013(2)
P1 0.041(2) 0.042(2) 0.034(2) 0.0116(14) 0.0043(13) 0.0068(14)
O1 0.104(8) 0.056(6) 0.049(6) 0.018(5) 0.003(5) 0.002(5)
O2 0.109(8) 0.050(6) 0.067(6) 0.018(5) 0.020(6) -0.007(6)
O3 0.060(6) 0.057(6) 0.053(5) -0.005(5) 0.006(4) -0.003(5)
C01 0.039(7) 0.094(11) 0.042(7) 0.015(7) 0.015(6) 0.019(7)
C02 0.043(7) 0.068(9) 0.056(8) 0.035(7) 0.013(6) 0.017(7)
C03 0.047(8) 0.066(10) 0.078(10) 0.024(8) 0.019(7) 0.021(7)
C04 0.048(7) 0.063(9) 0.043(7) 0.004(7) 0.017(6) 0.026(7)
C06 0.049(7) 0.060(9) 0.055(8) 0.020(7) 0.024(6) 0.025(7)
C05 0.058(8) 0.080(11) 0.049(8) 0.032(7) 0.026(7) 0.025(7)
C11 0.056(10) 0.146(16) 0.071(10) 0.009(10) -0.009(8) -0.007(10)
C12 0.104(13) 0.141(16) 0.094(12) 0.077(12) 0.029(10) 0.062(12)
C13 0.087(12) 0.060(11) 0.149(16) 0.025(10) 0.019(11) 0.015(9)
C14 0.083(11) 0.125(14) 0.056(9) -0.001(9) 0.023(8) 0.049(10)
C15 0.092(12) 0.133(15) 0.079(11) 0.057(11) 0.037(9) 0.029(11)
C16 0.061(10) 0.074(11) 0.128(14) 0.034(10) 0.025(9) -0.009(8)
C21 0.046(7) 0.056(8) 0.037(7) 0.012(6) 0.014(6) 0.013(6)
C22 0.084(10) 0.068(9) 0.044(8) 0.020(7) 0.019(7) -0.002(8)
C23 0.075(10) 0.077(11) 0.063(10) 0.027(8) 0.009(8) -0.007(8)
C24 0.045(8) 0.057(9) 0.075(10) 0.009(7) 0.004(7) -0.007(7)
C25 0.043(7) 0.047(8) 0.044(7) 0.013(6) 0.004(6) 0.001(6)
C31 0.095(11) 0.024(7) 0.058(9) 0.006(6) 0.008(8) 0.014(7)
C32 0.073(9) 0.048(9) 0.069(9) 0.018(7) -0.003(8) 0.012(7)
C33 0.064(9) 0.061(10) 0.082(11) 0.017(9) 0.000(8) 0.006(7)
C34 0.103(12) 0.060(10) 0.063(10) 0.008(8) -0.006(9) 0.019(9)
C35 0.099(11) 0.048(8) 0.047(8) 0.025(7) 0.004(8) 0.018(8)
C36 0.091(11) 0.032(8) 0.059(9) 0.012(7) 0.002(8) 0.015(7)
C41 0.046(7) 0.041(7) 0.034(6) 0.009(6) 0.001(5) 0.005(6)
C42 0.083(10) 0.064(9) 0.057(9) 0.027(8) 0.000(7) 0.029(8)
C43 0.114(14) 0.111(14) 0.044(9) 0.000(9) -0.005(9) 0.023(11)
C44 0.098(12) 0.096(13) 0.045(9) 0.017(9) -0.012(8) 0.015(10)
C45 0.064(9) 0.095(12) 0.043(8) 0.032(8) -0.005(7) 0.022(8)
C46 0.058(8) 0.057(8) 0.047(7) 0.011(6) -0.005(6) 0.015(7)
C51 0.041(7) 0.039(7) 0.037(7) 0.011(5) 0.006(5) 0.013(5)
C52 0.051(8) 0.049(8) 0.045(7) 0.013(6) 0.006(6) 0.011(6)
C53 0.036(7) 0.062(9) 0.071(9) 0.024(7) 0.004(6) 0.016(6)
C54 0.043(8) 0.086(11) 0.079(10) 0.024(9) 0.024(7) 0.027(8)
C55 0.048(8) 0.060(9) 0.054(8) 0.007(7) 0.020(6) 0.015(7)
C56 0.035(7) 0.054(8) 0.058(8) 0.015(7) 0.005(6) 0.009(6)
C61 0.050(7) 0.052(8) 0.047(7) 0.018(6) 0.011(6) 0.013(6)
C62 0.081(11) 0.085(12) 0.087(11) -0.030(9) 0.005(9) -0.030(9)
C63 0.040(7) 0.041(7) 0.073(8) 0.017(6) 0.019(6) 0.009(6)
C71 0.058(9) 0.053(9) 0.093(11) 0.035(8) 0.040(8) 0.013(7)
C72 0.093(12) 0.080(11) 0.093(12) 0.050(10) 0.038(10) 0.031(9)
C73 0.149(19) 0.094(15) 0.107(15) 0.058(13) 0.069(14) 0.054(14)
C74 0.147(19) 0.059(12) 0.159(20) 0.054(13) 0.084(16) 0.008(12)
C75 0.104(13) 0.059(11) 0.137(16) 0.037(11) 0.050(12) 0.006(10)
C81 0.496(120) 0.151(37) 0.356(93) 0.117(47) 0.340(92) 0.188(54)
C82 0.221(37) 0.154(34) 0.191(36) -0.024(26) 0.114(32) 0.048(32)
C83 0.192(31) 0.149(27) 0.133(23) 0.077(21) 0.106(22) 0.071(23)
C84 0.102(22) 0.301(51) 0.211(40) 0.031(39) 0.096(25) 0.022(25)
C85 0.370(78) 0.340(77) 0.207(43) 0.200(54) 0.236(53) 0.306(71)
P2 0.064(3) 0.092(3) 0.098(3) 0.023(3) 0.020(3) 0.015(3)
F1 0.114(9) 0.158(11) 0.210(13) 0.062(10) 0.046(9) -0.036(8)
F2 0.126(12) 0.278(22) 0.401(30) -0.154(21) 0.116(17) -0.001(13)
F3 0.143(13) 0.489(35) 0.222(18) 0.218(23) -0.009(13) -0.051(18)
F4 0.100(9) 0.238(16) 0.336(21) 0.191(16) 0.068(11) 0.013(10)
F5 0.085(9) 0.627(43) 0.401(28) 0.425(32) 0.020(14) 0.043(16)
F6 0.237(22) 0.209(18) 0.614(47) -0.246(25) 0.196(28) 0.005(16)

loop_
_atom_site_label
_atom_site_type_symbol
_atom_site_fract_x
_atom_site_fract_y
_atom_site_fract_z
_atom_site_U_iso_or_equiv
_atom_site_thermal_displace_type
_atom_site_occupancy
_atom_site_calc_flag
_atom_site_refinement_flags
Ru Ru 0.09534(8) 0.66793(7) 0.76008(6) 0.0375(3) Uani 1 d .
Fe1 Fe 0.1547(2) 0.29106(12) 0.73442(12) 0.0517(5) Uani 1 d .
Fe2 Fe 0.3779(2) 0.8277(2) 0.5539(2) 0.0944(9) Uani 1 d .
Cl Cl 0.1086(2) 0.5976(2) 0.6011(2) 0.0499(8) Uani 1 d .
P1 P 0.2020(2) 0.5475(2) 0.7953(2) 0.0387(7) Uani 1 d .
O1 O 0.1013(8) 0.0873(7) 0.5101(6) 0.070(3) Uani 1 d .
O2 O 0.0343(9) 0.0373(6) 0.6219(6) 0.075(3) Uani 1 d .
O3 O 0.2624(7) 0.8129(6) 0.8652(6) 0.061(2) Uani 1 d .
C01 C -0.1010(10) 0.6535(11) 0.7005(8) 0.058(4) Uani 1 d .
C02 C -0.0483(10) 0.7469(10) 0.7124(9) 0.052(3) Uani 1 d .
C03 C 0.0038(10) 0.8025(10) 0.7997(10) 0.061(4) Uani 1 d .
C04 C 0.0196(10) 0.7603(10) 0.8775(8) 0.051(3) Uani 1 d .
C06 C -0.0890(10) 0.6093(9) 0.7754(9) 0.052(3) Uani 1 d .
C05 C -0.0209(11) 0.6633(11) 0.8619(9) 0.057(3) Uani 1 d .
C11 C -0.1701(12) 0.5942(13) 0.6051(10) 0.098(6) Uani 1 d .
H11A H -0.1998(12) 0.5333(13) 0.6111(10) 0.117 Uiso 1 calc R
H11B H -0.1221(12) 0.5844(13) 0.5594(10) 0.117 Uiso 1 calc R
H11C H -0.2314(12) 0.6282(13) 0.5854(10) 0.117 Uiso 1 calc R
C12 C -0.0684(14) 0.7855(13) 0.6262(11) 0.101(6) Uani 1 d .
H12A H -0.1446(14) 0.8012(13) 0.6153(11) 0.122 Uiso 1 calc R
H12B H -0.0564(14) 0.7376(13) 0.5728(11) 0.122 Uiso 1 calc R
H12C H -0.0168(14) 0.8420(13) 0.6358(11) 0.122 Uiso 1 calc R
C13 C 0.0456(14) 0.9076(10) 0.8113(13) 0.099(6) Uani 1 d .
H13A H 0.0726(14) 0.9382(10) 0.8765(13) 0.119 Uiso 1 calc R
H13B H -0.0155(14) 0.9394(10) 0.7873(13) 0.119 Uiso 1 calc R
H13C H 0.1059(14) 0.9111(10) 0.7775(13) 0.119 Uiso 1 calc R
C14 C 0.0664(13) 0.8274(12) 0.9759(9) 0.089(5) Uani 1 d .
H14A H 0.0143(13) 0.8733(12) 0.9918(9) 0.107 Uiso 1 calc R
H14B H 0.1381(13) 0.8605(12) 0.9759(9) 0.107 Uiso 1 calc R
H14C H 0.0760(13) 0.7903(12) 1.0210(9) 0.107 Uiso 1 calc R
C15 C -0.0159(13) 0.6202(12) 0.9461(10) 0.093(5) Uani 1 d .
H15A H 0.0132(13) 0.5592(12) 0.9321(10) 0.111 Uiso 1 calc R
H15B H -0.0905(13) 0.6117(12) 0.9593(10) 0.111 Uiso 1 calc R
H15C H 0.0327(13) 0.6626(12) 0.9997(10) 0.111 Uiso 1 calc R
C16 C -0.1486(11) 0.5115(10) 0.7671(12) 0.086(5) Uani 1 d .
H16A H -0.2205(11) 0.5185(10) 0.7856(12) 0.103 Uiso 1 calc R
H16B H -0.1033(11) 0.4799(10) 0.8069(12) 0.103 Uiso 1 calc R
H16C H -0.1597(11) 0.4739(10) 0.7033(12) 0.103 Uiso 1 calc R
C21 C 0.1182(9) 0.4305(8) 0.7643(7) 0.045(3) Uani 1 d .
C22 C 0.0811(12) 0.3820(10) 0.8276(9) 0.064(4) Uani 1 d .
H22 H 0.1040(12) 0.3999(10) 0.8923(9) 0.077 Uiso 1 calc R
C23 C 0.0043(12) 0.3028(10) 0.7761(10) 0.071(4) Uani 1 d .
H23 H -0.0314(12) 0.2587(10) 0.8009(10) 0.086 Uiso 1 calc R
C24 C -0.0100(10) 0.3010(9) 0.6807(10) 0.062(4) Uani 1 d .
H24 H -0.0569(10) 0.2557(9) 0.6317(10) 0.074 Uiso 1 calc R
C25 C 0.0592(9) 0.3798(8) 0.6721(8) 0.045(3) Uani 1 d .
H25 H 0.0655(9) 0.3960(8) 0.6167(8) 0.054 Uiso 1 calc R
C31 C 0.1870(12) 0.1596(8) 0.6651(9) 0.060(4) Uani 1 d .
C32 C 0.2635(11) 0.2316(9) 0.6519(10) 0.065(4) Uani 1 d .
H32 H 0.2708(11) 0.2430(9) 0.5947(10) 0.078 Uiso 1 calc R
C33 C 0.3255(12) 0.2820(10) 0.7384(11) 0.071(4) Uani 1 d .
H33 H 0.3818(12) 0.3327(10) 0.7493(11) 0.085 Uiso 1 calc R
C34 C 0.2885(14) 0.2430(11) 0.8069(11) 0.079(4) Uani 1 d .
H34 H 0.3163(14) 0.2640(11) 0.8710(11) 0.094 Uiso 1 calc R
C35 C 0.2049(13) 0.1692(9) 0.7642(9) 0.063(4) Uani 1 d .
H35 H 0.1666(13) 0.1318(9) 0.7941(9) 0.076 Uiso 1 calc R
C36 C 0.1031(13) 0.0916(9) 0.5940(10) 0.062(4) Uani 1 d .
C41 C 0.2672(9) 0.5621(8) 0.9171(7) 0.041(3) Uani 1 d .
C42 C 0.2672(12) 0.6456(10) 0.9835(9) 0.067(4) Uani 1 d .
H42 H 0.2347(12) 0.6967(10) 0.9662(9) 0.080 Uiso 1 calc R
C43 C 0.3162(14) 0.6551(13) 1.0781(10) 0.095(5) Uani 1 d .
H43 H 0.3145(14) 0.7117(13) 1.1233(10) 0.114 Uiso 1 calc R
C44 C 0.3657(14) 0.5813(13) 1.1027(10) 0.083(5) Uani 1 d .
H44 H 0.3999(14) 0.5881(13) 1.1646(10) 0.100 Uiso 1 calc R
C45 C 0.3659(11) 0.4997(12) 1.0395(9) 0.066(4) Uani 1 d .
H45 H 0.3986(11) 0.4490(12) 1.0575(9) 0.079 Uiso 1 calc R
C46 C 0.3175(10) 0.4892(9) 0.9464(8) 0.056(3) Uani 1 d .
H46 H 0.3192(10) 0.4316(9) 0.9027(8) 0.067 Uiso 1 calc R
C51 C 0.3245(9) 0.5291(8) 0.7383(7) 0.038(3) Uani 1 d .
C52 C 0.4279(10) 0.5787(8) 0.7852(8) 0.048(3) Uani 1 d .
H52 H 0.4343(10) 0.6176(8) 0.8456(8) 0.058 Uiso 1 calc R
C53 C 0.5234(10) 0.5713(9) 0.7431(9) 0.056(3) Uani 1 d .
H53 H 0.5924(10) 0.6058(9) 0.7747(9) 0.067 Uiso 1 calc R
C54 C 0.5134(11) 0.5118(10) 0.6538(10) 0.066(4) Uani 1 d .
H54 H 0.5763(11) 0.5046(10) 0.6255(10) 0.080 Uiso 1 calc R
C55 C 0.4106(10) 0.4639(9) 0.6078(9) 0.054(3) Uani 1 d .
H55 H 0.4042(10) 0.4243(9) 0.5478(9) 0.065 Uiso 1 calc R
C56 C 0.3150(9) 0.4729(8) 0.6485(8) 0.049(3) Uani 1 d .
H56 H 0.2453(9) 0.4410(8) 0.6152(8) 0.059 Uiso 1 calc R
C61 C 0.2376(10) 0.7490(9) 0.7851(8) 0.048(3) Uani 1 d .
C62 C 0.3599(13) 0.8860(11) 0.8978(11) 0.097(6) Uani 1 d .
H62A H 0.3595(13) 0.9213(11) 0.9608(11) 0.116 Uiso 1 calc R
H62B H 0.3560(13) 0.9290(11) 0.8579(11) 0.116 Uiso 1 calc R
H62C H 0.4282(13) 0.8558(11) 0.8960(11) 0.116 Uiso 1 calc R
C63 C 0.3178(9) 0.7503(8) 0.7170(9) 0.050(3) Uani 1 d .
H63A H 0.3078(9) 0.6880(8) 0.6724(9) 0.060 Uiso 1 calc R
H63B H 0.3950(9) 0.7605(8) 0.7517(9) 0.060 Uiso 1 calc R
C71 C 0.3015(11) 0.8269(9) 0.6633(10) 0.062(4) Uani 1 d .
C72 C 0.2213(14) 0.8207(11) 0.5803(11) 0.081(5) Uani 1 d .
H72 H 0.1646(14) 0.7704(11) 0.5521(11) 0.097 Uiso 1 calc R
C73 C 0.2405(19) 0.9018(14) 0.5477(14) 0.104(6) Uani 1 d .
H73 H 0.2001(19) 0.9148(14) 0.4945(14) 0.124 Uiso 1 calc R
C74 C 0.3299(19) 0.9583(13) 0.6088(17) 0.110(7) Uani 1 d .
H74 H 0.3588(19) 1.0182(13) 0.6051(17) 0.133 Uiso 1 calc R
C75 C 0.3724(15) 0.9122(11) 0.6787(14) 0.095(5) Uani 1 d .
H75 H 0.4357(15) 0.9345(11) 0.7260(14) 0.114 Uiso 1 calc R
C81 C 0.4258(71) 0.6937(37) 0.5062(56) 0.287(51) Uani 1 d .
H81 H 0.4008(71) 0.6353(37) 0.5155(56) 0.345 Uiso 1 calc R
C82 C 0.3819(34) 0.7330(37) 0.4339(29) 0.191(14) Uani 1 d .
H82 H 0.3175(34) 0.7093(37) 0.3881(29) 0.229 Uiso 1 calc R
C83 C 0.4544(39) 0.8150(27) 0.4445(25) 0.139(10) Uani 1 d .
H83 H 0.4474(39) 0.8545(27) 0.4038(25) 0.167 Uiso 1 calc R
C84 C 0.5358(28) 0.8299(31) 0.5209(38) 0.203(17) Uani 1 d .
H84 H 0.5956(28) 0.8785(31) 0.5432(38) 0.244 Uiso 1 calc R
C85 C 0.5088(59) 0.7550(48) 0.5581(33) 0.249(39) Uani 1 d .
H85 H 0.5467(59) 0.7491(48) 0.6154(33) 0.298 Uiso 1 calc R
P2 P 0.2955(4) 0.1711(4) 0.0699(4) 0.0842(13) Uani 1 d .
F1 F 0.3921(10) 0.2391(9) 0.0556(10) 0.159(5) Uani 1 d .
F2 F 0.2570(13) 0.2520(15) 0.1295(18) 0.305(14) Uani 1 d .
F3 F 0.2110(13) 0.1865(20) -0.0067(14) 0.272(12) Uani 1 d .
F4 F 0.1969(10) 0.1109(12) 0.0895(13) 0.201(7) Uani 1 d .
F5 F 0.3782(11) 0.1566(21) 0.1462(17) 0.322(16) Uani 1 d .
F6 F 0.3310(19) 0.0967(14) 0.0075(24) 0.403(22) Uani 1 d .
H90 H -0.0601(148) 0.0028(143) 0.5299(132) 0.154(68) Uiso 1 d .
Cl9A Cl 0.2005(11) -0.0635(8) 0.2761(8) 0.273(5) Uiso 1 d .
C9A C 0.2975(34) -0.0104(28) 0.2337(29) 0.282(19) Uiso 1 d .
H9A1 H 0.3404(34) 0.0431(28) 0.2821(29) 0.338 Uiso 1 calc R
H9A2 H 0.2617(34) 0.0139(28) 0.1825(29) 0.338 Uiso 1 calc R
Cl9B Cl 0.3893(11) -0.0970(9) 0.1931(8) 0.276(5) Uiso 1 d .

loop_
_atom_type_symbol
_atom_type_description
_atom_type_scat_dispersion_real
_atom_type_scat_dispersion_imag
_atom_type_scat_source
C C 0.0033 0.0016 'International Tables Vol C Tables 4.2.6.8 and 6.1.1.4'
H H 0.0000 0.0000 'International Tables Vol C Tables 4.2.6.8 and 6.1.1.4'
Ru Ru -1.2594 0.8363 'International Tables Vol C Tables 4.2.6.8 and 6.1.1.4'
Fe Fe 0.3463 0.8444 'International Tables Vol C Tables 4.2.6.8 and 6.1.1.4'
Cl Cl 0.1484 0.1585 'International Tables Vol C Tables 4.2.6.8 and 6.1.1.4'
P P 0.1023 0.0942 'International Tables Vol C Tables 4.2.6.8 and 6.1.1.4'
F F 0.0171 0.0103 'International Tables Vol C Tables 4.2.6.8 and 6.1.1.4'
O O 0.0106 0.0060 'International Tables Vol C Tables 4.2.6.8 and 6.1.1.4'

loop_
_geom_angle_atom_site_label_1
_geom_angle_atom_site_label_2
_geom_angle_atom_site_label_3
_geom_angle
C61 Ru C05 126.2(5)
C61 Ru C02 109.9(5)
C05 Ru C02 76.3(4)
C61 Ru C04 96.4(5)
C05 Ru C04 36.0(4)
C02 Ru C04 64.6(4)
C61 Ru C03 89.7(5)
C05 Ru C03 64.8(5)
C02 Ru C03 35.2(4)
C04 Ru C03 36.4(4)
C61 Ru P1 87.0(3)
C05 Ru P1 96.4(3)
C02 Ru P1 162.9(4)
C04 Ru P1 117.9(3)
C03 Ru P1 153.4(4)
C61 Ru C01 145.0(5)
C05 Ru C01 63.1(4)
C02 Ru C01 35.5(4)
C04 Ru C01 74.5(4)
C03 Ru C01 62.7(5)
P1 Ru C01 127.4(4)
C61 Ru Cl 93.2(4)
C05 Ru Cl 140.6(4)
C02 Ru Cl 90.5(3)
C04 Ru Cl 155.1(3)
C03 Ru Cl 121.1(4)
P1 Ru Cl 85.45(10)
C01 Ru Cl 84.5(3)
C61 Ru C06 160.2(5)
C05 Ru C06 35.5(4)
C02 Ru C06 63.8(4)
C04 Ru C06 63.8(4)
C03 Ru C06 74.8(4)
P1 Ru C06 101.2(3)
C01 Ru C06 34.6(4)
Cl Ru C06 105.3(3)
C23 Fe1 C35 104.4(6)
C23 Fe1 C31 118.2(6)
C35 Fe1 C31 41.5(5)
C23 Fe1 C22 40.3(5)
C35 Fe1 C22 119.1(5)
C31 Fe1 C22 153.9(6)
C23 Fe1 C32 155.4(6)
C35 Fe1 C32 68.2(5)
C31 Fe1 C32 40.8(5)
C22 Fe1 C32 163.8(5)
C23 Fe1 C24 40.4(5)
C35 Fe1 C24 121.8(6)
C31 Fe1 C24 105.3(6)
C22 Fe1 C24 67.9(5)
C32 Fe1 C24 122.2(5)
C23 Fe1 C34 122.9(6)
C35 Fe1 C34 39.3(5)
C31 Fe1 C34 67.7(6)
C22 Fe1 C34 108.7(6)
C32 Fe1 C34 67.0(6)
C24 Fe1 C34 158.0(6)
C23 Fe1 C21 68.4(5)
C35 Fe1 C21 155.9(5)
C31 Fe1 C21 162.4(5)
C22 Fe1 C21 40.7(4)
C32 Fe1 C21 127.6(5)
C24 Fe1 C21 68.4(5)
C34 Fe1 C21 124.2(5)
C23 Fe1 C33 160.9(6)
C35 Fe1 C33 67.1(6)
C31 Fe1 C33 67.6(6)
C22 Fe1 C33 127.4(6)
C32 Fe1 C33 39.4(5)
C24 Fe1 C33 158.6(6)
C34 Fe1 C33 40.0(6)
C21 Fe1 C33 112.0(5)
C23 Fe1 C25 67.9(5)
C35 Fe1 C25 159.6(5)
C31 Fe1 C25 124.0(5)
C22 Fe1 C25 68.0(5)
C32 Fe1 C25 110.5(5)
C24 Fe1 C25 40.2(4)
C34 Fe1 C25 160.6(6)
C21 Fe1 C25 40.8(4)
C33 Fe1 C25 125.8(5)
C85 Fe2 C75 111.7(17)
C85 Fe2 C82 65.9(21)
C75 Fe2 C82 174.7(19)
C85 Fe2 C83 65.1(13)
C75 Fe2 C83 143.3(16)
C82 Fe2 C83 40.8(11)
C85 Fe2 C72 139.2(22)
C75 Fe2 C72 69.0(7)
C82 Fe2 C72 109.5(14)
C83 Fe2 C72 139.0(16)
C85 Fe2 C71 110.9(14)
C75 Fe2 C71 41.0(6)
C82 Fe2 C71 134.6(18)
C83 Fe2 C71 174.4(10)
C72 Fe2 C71 41.5(5)
C85 Fe2 C74 141.7(25)
C75 Fe2 C74 41.4(7)
C82 Fe2 C74 143.2(18)
C83 Fe2 C74 117.2(10)
C72 Fe2 C74 66.8(7)
C71 Fe2 C74 68.3(6)
C85 Fe2 C73 179.1(22)
C75 Fe2 C73 69.1(8)
C82 Fe2 C73 113.3(15)
C83 Fe2 C73 114.5(10)
C72 Fe2 C73 40.5(6)
C71 Fe2 C73 69.4(6)
C74 Fe2 C73 39.2(7)
C85 Fe2 C84 40.2(16)
C75 Fe2 C84 113.8(14)
C82 Fe2 C84 67.8(15)
C83 Fe2 C84 38.8(11)
C72 Fe2 C84 177.2(13)
C71 Fe2 C84 140.4(18)
C74 Fe2 C84 115.3(13)
C73 Fe2 C84 140.0(18)
C85 Fe2 C81 37.6(29)
C75 Fe2 C81 135.2(24)
C82 Fe2 C81 40.1(18)
C83 Fe2 C81 66.2(19)
C72 Fe2 C81 111.7(22)
C71 Fe2 C81 108.2(19)
C74 Fe2 C81 176.4(22)
C73 Fe2 C81 141.5(27)
C84 Fe2 C81 66.4(23)
C41 P1 C21 103.1(5)
C41 P1 C51 101.0(5)
C21 P1 C51 105.9(5)
C41 P1 Ru 117.5(4)
C21 P1 Ru 112.5(4)
C51 P1 Ru 115.3(3)
C61 O3 C62 127.1(10)
C02 C01 C06 120.9(11)
C02 C01 C11 121.7(12)
C06 C01 C11 117.3(13)
C02 C01 Ru 67.8(6)
C06 C01 Ru 74.0(7)
C11 C01 Ru 129.8(9)
C03 C02 C01 121.1(11)
C03 C02 C12 123.0(14)
C01 C02 C12 115.2(13)
C03 C02 Ru 74.5(7)
C01 C02 Ru 76.6(7)
C12 C02 Ru 128.2(9)
C02 C03 C04 119.4(12)
C02 C03 C13 119.3(13)
C04 C03 C13 121.3(13)
C02 C03 Ru 70.3(7)
C04 C03 Ru 71.6(7)
C13 C03 Ru 129.3(9)
C05 C04 C03 118.3(11)
C05 C04 C14 123.5(12)
C03 C04 C14 117.7(13)
C05 C04 Ru 70.2(7)
C03 C04 Ru 72.0(7)
C14 C04 Ru 135.9(9)
C01 C06 C05 116.6(12)
C01 C06 C16 122.6(13)
C05 C06 C16 120.7(12)
C01 C06 Ru 71.5(7)
C05 C06 Ru 66.6(7)
C16 C06 Ru 134.9(8)
C04 C05 C06 122.5(11)
C04 C05 C15 118.8(13)
C06 C05 C15 117.2(13)
C04 C05 Ru 73.9(7)
C06 C05 Ru 77.9(7)
C15 C05 Ru 133.2(9)
C22 C21 C25 106.8(11)
C22 C21 P1 126.4(9)
C25 C21 P1 125.7(8)
C22 C21 Fe1 69.1(7)
C25 C21 Fe1 70.2(6)
P1 C21 Fe1 134.7(6)
C23 C22 C21 108.6(11)
C23 C22 Fe1 69.3(8)
C21 C22 Fe1 70.2(7)
C22 C23 C24 108.7(12)
C22 C23 Fe1 70.4(8)
C24 C23 Fe1 70.7(8)
C23 C24 C25 108.1(11)
C23 C24 Fe1 68.9(8)
C25 C24 Fe1 70.7(7)
C24 C25 C21 107.7(11)
C24 C25 Fe1 69.1(7)
C21 C25 Fe1 69.0(6)
C32 C31 C35 106.2(12)
C32 C31 C36 127.7(13)
C35 C31 C36 126.1(13)
C32 C31 Fe1 70.1(7)
C35 C31 Fe1 69.2(7)
C36 C31 Fe1 123.5(10)
C33 C32 C31 108.7(13)
C33 C32 Fe1 71.3(9)
C31 C32 Fe1 69.1(8)
C32 C33 C34 107.9(13)
C32 C33 Fe1 69.4(8)
C34 C33 Fe1 69.4(9)
C35 C34 C33 109.1(13)
C35 C34 Fe1 69.5(8)
C33 C34 Fe1 70.7(8)
C34 C35 C31 108.1(13)
C34 C35 Fe1 71.2(8)
C31 C35 Fe1 69.3(6)
O1 C36 O2 122.9(13)
O1 C36 C31 119.2(14)
O2 C36 C31 117.9(13)
C42 C41 C46 117.2(10)
C42 C41 P1 121.3(9)
C46 C41 P1 121.4(9)
C41 C42 C43 120.6(13)
C44 C43 C42 119.5(15)
C45 C44 C43 120.7(14)
C44 C45 C46 120.3(13)
C41 C46 C45 121.6(12)
C56 C51 C52 119.3(10)
C56 C51 P1 122.0(8)
C52 C51 P1 118.5(8)
C51 C52 C53 121.0(11)
C54 C53 C52 119.0(12)
C55 C54 C53 119.5(12)
C54 C55 C56 121.7(12)
C51 C56 C55 119.5(11)
O3 C61 C63 116.9(11)
O3 C61 Ru 116.6(8)
C63 C61 Ru 126.3(9)
C61 C63 C71 114.4(9)
C75 C71 C72 105.9(13)
C75 C71 C63 126.4(14)
C72 C71 C63 127.2(13)
C75 C71 Fe2 68.3(9)
C72 C71 Fe2 68.6(8)
C63 C71 Fe2 121.5(8)
C73 C72 C71 109.7(16)
C73 C72 Fe2 71.2(10)
C71 C72 Fe2 69.9(8)
C74 C73 C72 106.9(17)
C74 C73 Fe2 70.3(12)
C72 C73 Fe2 68.3(9)
C73 C74 C75 110.0(16)
C73 C74 Fe2 70.5(11)
C75 C74 Fe2 67.5(10)
C71 C75 C74 107.4(17)
C71 C75 Fe2 70.6(9)
C74 C75 Fe2 71.1(11)
C85 C81 C82 106.1(58)
C85 C81 Fe2 67.1(28)
C82 C81 Fe2 67.4(24)
C83 C82 C81 105.5(50)
C83 C82 Fe2 69.7(16)
C81 C82 Fe2 72.5(26)
C84 C83 C82 111.2(32)
C84 C83 Fe2 72.9(15)
C82 C83 Fe2 69.5(15)
C83 C84 C85 102.6(40)
C83 C84 Fe2 68.3(15)
C85 C84 Fe2 66.3(20)
C81 C85 C84 114.1(57)
C81 C85 Fe2 75.3(40)
C84 C85 Fe2 73.5(18)
F6 P2 F2 175.9(21)
F6 P2 F5 90.4(16)
F2 P2 F5 93.0(16)
F6 P2 F3 90.2(18)
F2 P2 F3 86.4(14)
F5 P2 F3 179.4(16)
F6 P2 F4 96.3(12)
F2 P2 F4 85.6(10)
F5 P2 F4 94.9(9)
F3 P2 F4 84.9(8)
F6 P2 F1 88.3(11)
F2 P2 F1 89.7(10)
F5 P2 F1 85.2(8)
F3 P2 F1 95.0(9)
F4 P2 F1 175.3(9)
Cl9A C9A Cl9B 108.1(22)

loop_
_geom_bond_atom_site_label_1
_geom_bond_atom_site_label_2
_geom_bond_distance
Ru C61 1.941(12)
Ru C05 2.250(11)
Ru C02 2.251(11)
Ru C04 2.298(11)
Ru C03 2.304(12)
Ru P1 2.343(3)
Ru C01 2.365(12)
Ru Cl 2.390(3)
Ru C06 2.397(12)
Fe1 C23 2.022(14)
Fe1 C35 2.027(12)
Fe1 C31 2.029(12)
Fe1 C22 2.037(13)
Fe1 C32 2.042(14)
Fe1 C24 2.045(12)
Fe1 C34 2.049(14)
Fe1 C21 2.051(12)
Fe1 C33 2.067(14)
Fe1 C25 2.067(11)
Fe2 C85 1.96(4)
Fe2 C75 1.98(2)
Fe2 C82 1.99(3)
Fe2 C83 1.99(2)
Fe2 C72 2.00(2)
Fe2 C71 2.015(13)
Fe2 C74 2.03(2)
Fe2 C73 2.03(2)
Fe2 C84 2.05(2)
Fe2 C81 2.05(5)
P1 C41 1.820(10)
P1 C21 1.827(12)
P1 C51 1.831(11)
O1 C36 1.241(15)
O2 C36 1.29(2)
O3 C61 1.300(13)
O3 C62 1.460(15)
C01 C02 1.41(2)
C01 C06 1.41(2)
C01 C11 1.54(2)
C02 C03 1.38(2)
C02 C12 1.52(2)
C03 C04 1.44(2)
C03 C13 1.53(2)
C04 C05 1.40(2)
C04 C14 1.55(2)
C06 C05 1.43(2)
C06 C16 1.51(2)
C05 C15 1.53(2)
C21 C22 1.42(2)
C21 C25 1.437(15)
C22 C23 1.40(2)
C23 C24 1.41(2)
C24 C25 1.41(2)
C31 C32 1.42(2)
C31 C35 1.44(2)
C31 C36 1.46(2)
C32 C33 1.38(2)
C33 C34 1.41(2)
C34 C35 1.37(2)
C41 C42 1.37(2)
C41 C46 1.376(15)
C42 C43 1.41(2)
C43 C44 1.35(2)
C44 C45 1.32(2)
C45 C46 1.39(2)
C51 C56 1.376(15)
C51 C52 1.38(2)
C52 C53 1.40(2)
C53 C54 1.39(2)
C54 C55 1.37(2)
C55 C56 1.39(2)
C61 C63 1.52(2)
C63 C71 1.53(2)
C71 C75 1.40(2)
C71 C72 1.42(2)
C72 C73 1.40(2)
C73 C74 1.36(2)
C74 C75 1.42(2)
C81 C85 1.30(10)
C81 C82 1.39(6)
C82 C83 1.39(4)
C83 C84 1.34(4)
C84 C85 1.38(5)
P2 F6 1.386(14)
P2 F2 1.444(15)
P2 F5 1.452(14)
P2 F3 1.47(2)
P2 F4 1.539(12)
P2 F1 1.552(11)
Cl9A C9A 1.65(4)
C9A Cl9B 1.79(4)
